data_2239851
loop_
_publ_author_name
'Harrison, William T. A.'
'Al-Sakka, Ola K.'
'Fleita, Daisy H.'
'Saleh, Amina'
'Salem, Sara'

_publ_section_title
;
 Crystal structure of 2-cyano-<i>N</i>'-(cyclohexylidene)acetohydrazide
;
_journal_issue 9
_journal_name_full 'Acta Crystallographica Section E'
_journal_page_first o886
_journal_paper_doi 10.1107/S1600536814009350
_journal_volume 70
_journal_year 2014
_chemical_formula_iupac 'C9 H13 N3 O'
_chemical_formula_moiety 'C9 H13 N3 O'
_chemical_formula_sum 'C9 H13 N3 O'
_chemical_formula_weight 179.22
_chemical_name_systematic
;
2-Cyano-<i>N</i>'-(cyclohexylidene)acetohydrazide
;
_space_group_IT_number 2
_symmetry_cell_setting triclinic
_symmetry_space_group_name_Hall '-P 1'
_symmetry_space_group_name_H-M 'P -1'
_atom_sites_solution_hydrogens geom
_atom_sites_solution_primary direct
_atom_sites_solution_secondary difmap
_audit_creation_method SHELXL-97
_cell_angle_alpha 73.917(9)
_cell_angle_beta 82.819(10)
_cell_angle_gamma 75.980(9)
_cell_formula_units_Z 2
_cell_length_a 4.8420(2)
_cell_length_b 9.7407(7)
_cell_length_c 10.7071(8)
_cell_measurement_reflns_used 5790
_cell_measurement_temperature 100
_cell_measurement_theta_max 27.5
_cell_measurement_theta_min 2.6
_cell_volume 469.87(6)
_computing_cell_refinement 'CrystalClear (Rigaku, 2012)'
_computing_data_collection 'CrystalClear (Rigaku, 2012)'
_computing_data_reduction 'CrystalClear (Rigaku, 2012)'
_computing_molecular_graphics 'ORTEP-3 for Windows (Farrugia, 2012)'
_computing_publication_material 'SHELXL97 (Sheldrick, 2008)'
_computing_structure_refinement 'SHELXL97 (Sheldrick, 2008)'
_computing_structure_solution 'SHELXS97 (Sheldrick, 2008)'
_diffrn_ambient_temperature 100(2)
_diffrn_measured_fraction_theta_full 0.990
_diffrn_measured_fraction_theta_max 0.990
_diffrn_measurement_device_type 'Rigaku Mercury CCD'
_diffrn_measurement_method \w
_diffrn_radiation_monochromator graphite
_diffrn_radiation_source 'fine-focus sealed tube'
_diffrn_radiation_type MoK\a
_diffrn_radiation_wavelength 0.71073
_diffrn_reflns_av_R_equivalents 0.0237
_diffrn_reflns_av_sigmaI/netI 0.0232
_diffrn_reflns_limit_h_max 5
_diffrn_reflns_limit_h_min -6
_diffrn_reflns_limit_k_max 11
_diffrn_reflns_limit_k_min -12
_diffrn_reflns_limit_l_max 13
_diffrn_reflns_limit_l_min -13
_diffrn_reflns_number 6176
_diffrn_reflns_theta_full 27.48
_diffrn_reflns_theta_max 27.48
_diffrn_reflns_theta_min 2.58
_diffrn_standards_decay_% 0
_exptl_absorpt_coefficient_mu 0.086
_exptl_absorpt_correction_type none
_exptl_crystal_colour yellow
_exptl_crystal_density_diffrn 1.267
_exptl_crystal_density_method 'not measured'
_exptl_crystal_description 'cut slab'
_exptl_crystal_F_000 192
_exptl_crystal_size_max 0.13
_exptl_crystal_size_mid 0.12
_exptl_crystal_size_min 0.04
_refine_diff_density_max 0.286
_refine_diff_density_min -0.190
_refine_ls_extinction_method none
_refine_ls_goodness_of_fit_ref 1.081
_refine_ls_hydrogen_treatment mixed
_refine_ls_matrix_type full
_refine_ls_number_parameters 121
_refine_ls_number_reflns 2136
_refine_ls_number_restraints 0
_refine_ls_restrained_S_all 1.081
_refine_ls_R_factor_all 0.0429
_refine_ls_R_factor_gt 0.0351
_refine_ls_shift/su_max 0.000
_refine_ls_shift/su_mean 0.000
_refine_ls_structure_factor_coef Fsqd
_refine_ls_weighting_details 'calc w=1/[\s^2^(Fo^2^)+(0.0528P)^2^+0.0762P] where P=(Fo^2^+2Fc^2^)/3'
_refine_ls_weighting_scheme calc
_refine_ls_wR_factor_gt 0.0964
_refine_ls_wR_factor_ref 0.1006
_reflns_number_gt 1789
_reflns_number_total 2136
_reflns_threshold_expression I>2\s(I)
_cod_data_source_file su0002sup1.cif
_cod_data_source_block I
_cod_original_cell_volume 469.87(5)
_cod_database_code 2239851
_cod_database_fobs_code 2239851

loop_
_symmetry_equiv_pos_as_xyz
'x, y, z'
'-x, -y, -z'

loop_
_atom_site_type_symbol
_atom_site_label
_atom_site_fract_x
_atom_site_fract_y
_atom_site_fract_z
_atom_site_U_iso_or_equiv
_atom_site_adp_type
_atom_site_calc_flag
_atom_site_refinement_flags
_atom_site_occupancy
_atom_site_symmetry_multiplicity
C C1 0.5886(2) 0.25153(11) 0.23432(10) 0.0172(2) Uani d . 1 1
C C2 0.7514(2) 0.14590(11) 0.34545(10) 0.0201(2) Uani d . 1 1
H H2A 0.6664 0.1673 0.4289 0.024 Uiso calc R 1 1
H H2B 0.9522 0.1560 0.3350 0.024 Uiso calc R 1 1
C C3 0.7394(2) -0.01067(12) 0.34647(11) 0.0264(3) Uani d . 1 1
H H3A 0.8587 -0.0815 0.4150 0.032 Uiso calc R 1 1
H H3B 0.5406 -0.0233 0.3673 0.032 Uiso calc R 1 1
C C4 0.8456(3) -0.04206(13) 0.21466(12) 0.0290(3) Uani d . 1 1
H H4A 0.8225 -0.1407 0.2159 0.035 Uiso calc R 1 1
H H4B 1.0513 -0.0415 0.1989 0.035 Uiso calc R 1 1
C C5 0.6822(2) 0.07141(13) 0.10418(11) 0.0272(3) Uani d . 1 1
H H5A 0.4801 0.0636 0.1148 0.033 Uiso calc R 1 1
H H5B 0.7631 0.0511 0.0199 0.033 Uiso calc R 1 1
C C6 0.6986(2) 0.22686(12) 0.10284(10) 0.0217(2) Uani d . 1 1
H H6A 0.8983 0.2385 0.0843 0.026 Uiso calc R 1 1
H H6B 0.5815 0.2992 0.0343 0.026 Uiso calc R 1 1
C C7 -0.0539(2) 0.51593(11) 0.19148(10) 0.0173(2) Uani d . 1 1
C C8 -0.1182(2) 0.51675(11) 0.33402(10) 0.0188(2) Uani d . 1 1
H H8A -0.1150 0.4156 0.3873 0.023 Uiso calc R 1 1
H H8B 0.0320 0.5522 0.3629 0.023 Uiso calc R 1 1
C C9 -0.3962(2) 0.61033(11) 0.35514(10) 0.0190(2) Uani d . 1 1
N N1 0.36168(17) 0.33947(9) 0.26408(8) 0.0176(2) Uani d . 1 1
N N2 0.19288(17) 0.42828(9) 0.16325(8) 0.0183(2) Uani d . 1 1
H H1 0.227(3) 0.4221(14) 0.0801(14) 0.022 Uiso d . 1 1
N N3 -0.61224(19) 0.68227(10) 0.37675(9) 0.0251(2) Uani d . 1 1
O O1 -0.21717(15) 0.59183(8) 0.10701(7) 0.0228(2) Uani d . 1 1

loop_
_atom_site_aniso_label
_atom_site_aniso_U_11
_atom_site_aniso_U_22
_atom_site_aniso_U_33
_atom_site_aniso_U_12
_atom_site_aniso_U_13
_atom_site_aniso_U_23
C1 0.0182(4) 0.0185(5) 0.0157(5) -0.0059(4) -0.0009(4) -0.0038(4)
C2 0.0207(5) 0.0225(5) 0.0153(5) -0.0025(4) -0.0019(4) -0.0038(4)
C3 0.0310(6) 0.0197(5) 0.0229(6) -0.0032(4) 0.0056(5) -0.0016(4)
C4 0.0347(6) 0.0210(5) 0.0309(6) -0.0078(4) 0.0109(5) -0.0102(5)
C5 0.0217(5) 0.0400(7) 0.0266(6) -0.0090(5) 0.0045(4) -0.0201(5)
C6 0.0179(5) 0.0282(6) 0.0150(5) -0.0001(4) 0.0000(4) -0.0036(4)
C7 0.0189(5) 0.0185(5) 0.0151(5) -0.0058(4) 0.0002(4) -0.0043(4)
C8 0.0192(5) 0.0217(5) 0.0155(5) -0.0036(4) -0.0009(4) -0.0057(4)
C9 0.0241(5) 0.0199(5) 0.0149(5) -0.0085(4) 0.0000(4) -0.0050(4)
N1 0.0196(4) 0.0185(4) 0.0142(4) -0.0041(3) -0.0031(3) -0.0027(3)
N2 0.0196(4) 0.0215(5) 0.0118(4) -0.0018(3) -0.0011(3) -0.0034(3)
N3 0.0253(5) 0.0255(5) 0.0240(5) -0.0037(4) 0.0020(4) -0.0087(4)
O1 0.0221(4) 0.0263(4) 0.0163(4) 0.0009(3) -0.0027(3) -0.0043(3)

loop_
_atom_type_symbol
_atom_type_description
_atom_type_scat_dispersion_real
_atom_type_scat_dispersion_imag
_atom_type_scat_source
C C 0.0033 0.0016 'International Tables Vol C Tables 4.2.6.8 and 6.1.1.4'
H H 0.0000 0.0000 'International Tables Vol C Tables 4.2.6.8 and 6.1.1.4'
N N 0.0061 0.0033 'International Tables Vol C Tables 4.2.6.8 and 6.1.1.4'
O O 0.0106 0.0060 'International Tables Vol C Tables 4.2.6.8 and 6.1.1.4'

loop_
_geom_angle_atom_site_label_1
_geom_angle_atom_site_label_2
_geom_angle_atom_site_label_3
_geom_angle
N1 C1 C2 116.83(9)
N1 C1 C6 128.63(9)
C2 C1 C6 114.13(8)
C1 C2 C3 108.83(9)
C1 C2 H2A 109.9
C3 C2 H2A 109.9
C1 C2 H2B 109.9
C3 C2 H2B 109.9
H2A C2 H2B 108.3
C4 C3 C2 111.01(9)
C4 C3 H3A 109.4
C2 C3 H3A 109.4
C4 C3 H3B 109.4
C2 C3 H3B 109.4
H3A C3 H3B 108.0
C3 C4 C5 111.44(9)
C3 C4 H4A 109.3
C5 C4 H4A 109.3
C3 C4 H4B 109.3
C5 C4 H4B 109.3
H4A C4 H4B 108.0
C4 C5 C6 111.25(9)
C4 C5 H5A 109.4
C6 C5 H5A 109.4
C4 C5 H5B 109.4
C6 C5 H5B 109.4
H5A C5 H5B 108.0
C1 C6 C5 108.10(9)
C1 C6 H6A 110.1
C5 C6 H6A 110.1
C1 C6 H6B 110.1
C5 C6 H6B 110.1
H6A C6 H6B 108.4
O1 C7 N2 122.06(9)
O1 C7 C8 121.97(9)
N2 C7 C8 115.97(9)
C9 C8 C7 111.64(8)
C9 C8 H8A 109.3
C7 C8 H8A 109.3
C9 C8 H8B 109.3
C7 C8 H8B 109.3
H8A C8 H8B 108.0
N3 C9 C8 177.32(11)
C1 N1 N2 117.65(9)
C7 N2 N1 119.30(9)
C7 N2 H1 116.5(8)
N1 N2 H1 123.6(8)

loop_
_geom_bond_atom_site_label_1
_geom_bond_atom_site_label_2
_geom_bond_distance
C1 N1 1.2845(13)
C1 C2 1.5032(14)
C1 C6 1.5036(14)
C2 C3 1.5371(15)
C2 H2A 0.99
C2 H2B 0.99
C3 C4 1.5269(16)
C3 H3A 0.99
C3 H3B 0.99
C4 C5 1.5273(17)
C4 H4A 0.99
C4 H4B 0.99
C5 C6 1.5314(16)
C5 H5A 0.99
C5 H5B 0.99
C6 H6A 0.99
C6 H6B 0.99
C7 O1 1.2306(12)
C7 N2 1.3442(13)
C7 C8 1.5209(14)
C8 C9 1.4622(14)
C8 H8A 0.99
C8 H8B 0.99
C9 N3 1.1457(13)
N1 N2 1.3938(12)
N2 H1 0.900(14)

loop_
_geom_hbond_atom_site_label_D
_geom_hbond_atom_site_label_H
_geom_hbond_atom_site_label_A
_geom_hbond_site_symmetry_A
_geom_hbond_distance_DH
_geom_hbond_distance_HA
_geom_hbond_distance_DA
_geom_hbond_angle_DHA
N2 H1 O1 2_565 0.900(14) 2.052(15) 2.9399(12) 168.4(11)
C6 H6B O1 2_565 0.99 2.32 3.2736(13) 161
C8 H8B N3 1_655 0.99 2.41 3.3783(14) 165

loop_
_geom_torsion_atom_site_label_1
_geom_torsion_atom_site_label_2
_geom_torsion_atom_site_label_3
_geom_torsion_atom_site_label_4
_geom_torsion
N1 C1 C2 C3 114.56(10)
C6 C1 C2 C3 -58.72(11)
C1 C2 C3 C4 54.68(12)
C2 C3 C4 C5 -54.91(12)
C3 C4 C5 C6 55.98(12)
N1 C1 C6 C5 -113.10(12)
C2 C1 C6 C5 59.23(11)
C4 C5 C6 C1 -56.13(11)
O1 C7 C8 C9 3.02(14)
N2 C7 C8 C9 -177.51(9)
C2 C1 N1 N2 -173.88(8)
C6 C1 N1 N2 -1.72(16)
O1 C7 N2 N1 -176.79(9)
C8 C7 N2 N1 3.75(13)
C1 N1 N2 C7 176.44(9)
